data_2100692
loop_
_publ_author_name
'van Mechelen, Jan B.'
'Peschar, Rene.'
'Schenk, Henk.'

_publ_contact_author_address
;
 Universiteit van Amsterdam
 Van 't Hoff Institute for Molecular Sciences (HIMS)
 Faculty of Science (FNWI)
 Valckenierstraat 65
 1018 XE Amsterdam
 The Netherlands
;
_publ_contact_author_email janvm@science.uva.nl
_publ_contact_author_fax '+31 20 5256940'
_publ_contact_author_name 'Jan B. van Mechelen'
_publ_contact_author_phone '+31 20 5257041'
_publ_section_title
;
 Structures of mono-unsaturated triacylglycerols. I. The \b~1~
 polymorph
;
_publ_section_title_footnote ' ?'
_journal_coeditor_code DR5011
_journal_date_accepted 2006-09-12
_journal_date_recd_electronic 2006-07-14
_journal_issue 6
_journal_name_full 'Acta Crystallographica Section B'
_journal_page_first 1121
_journal_page_last 1130
_journal_paper_category FA
_journal_paper_doi 10.1107/S0108768106037074
_journal_volume 62
_journal_year 2006
_chemical_formula_moiety 'C53 H100 O6'
_chemical_formula_structural 'C53 H100 O6'
_chemical_formula_sum 'C53 H100 O6'
_chemical_formula_weight 833.38
_chemical_melting_point 312
_chemical_name_common 'POP beta1'
_chemical_name_systematic 1,3-dipalmitoyl-2-oleoylglycerol
_space_group_IT_number 14
_symmetry_cell_setting monoclinic
_symmetry_space_group_name_Hall '-P 2yn'
_symmetry_space_group_name_H-M 'P 1 21/n 1'
_audit_creation_method 'from EXP file using GSAS2CIF'
_cell_angle_alpha 90.0
_cell_angle_beta 88.851(2)
_cell_angle_gamma 90.0
_cell_formula_units_Z 4
_cell_length_a 5.45004(15)
_cell_length_b 121.319(9)
_cell_length_c 8.2090(3)
_cell_measurement_temperature 295
_cell_volume 5426.6(5)
_computing_structure_refinement GSAS
_diffrn_ambient_temperature 295
_diffrn_radiation_wavelength 0.79889
_exptl_crystal_density_diffrn 1.020
_refine_ls_extinction_method none
_refine_ls_goodness_of_fit_all 6.02
_refine_ls_hydrogen_treatment constr
_refine_ls_matrix_type full
_refine_ls_number_parameters 516
_refine_ls_number_restraints 517
_refine_ls_shift/su_max 0.05
_refine_ls_shift/su_mean 0.00
_cod_data_source_file dr5011.cif
_cod_data_source_block POP-B1-CH1630-EXPOSE_publ
_cod_depositor_comments
;
The following automatic conversions were performed:
'_geom_bond_publ_flag' value 'N' changed to 'n' according to
'/home/saulius/struct/CIF-dictionaries/cif_core.dic' dictionary named
'cif_core.dic' version 2.4.1 from 2010-06-29 (316
times).

'_geom_angle_publ_flag' value 'N' changed to 'n' according to
'/home/saulius/struct/CIF-dictionaries/cif_core.dic' dictionary named
'cif_core.dic' version 2.4.1 from 2010-06-29 (306 times).

Automatic conversion script
Id: cif_fix_enum 1527 2010-12-29 10:47:43Z saulius 

The following automatic conversions were performed:

'_geom_bond_publ_flag' value 'N' changed to 'n' according to
/home/saulius/struct/CIF-dictionaries/cif_core.dic dictionary named
'cif_core.dic' version 2.4.1 from 2010-06-29 (316
times).

'_geom_angle_publ_flag' value 'N' changed to 'n' according
to /home/saulius/struct/CIF-dictionaries/cif_core.dic dictionary
named 'cif_core.dic' version 2.4.1 from 2010-06-29 (306 times).

Automatic conversion script
Id: cif_fix_values 1715 2011-07-08 13:25:40Z adriana 
;
_cod_original_sg_symbol_H-M 'P 21/n'
_cod_database_code 2100692

loop_
_symmetry_equiv_pos_site_id
_symmetry_equiv_pos_as_xyz
1 +x,+y,+z
2 -x+1/2,+y+1/2,-z+1/2
-1 -x,-y,-z
-2 +x+1/2,-y+1/2,+z+1/2

loop_
_atom_site_type_symbol
_atom_site_label
_atom_site_fract_x
_atom_site_fract_y
_atom_site_fract_z
_atom_site_U_iso_or_equiv
_atom_site_thermal_displace_type
_atom_site_occupancy
O O1a 0.0744(9) 0.14637(4) 0.7100(15) 0.0253 Uiso 1.0
C C1a 0.1501(7) 0.13615(3) 0.7425(16) 0.0253 Uiso 1.0
C C2a -0.0613(9) 0.12825(4) 0.7528(7) 0.0253 Uiso 1.0
O O2a 0.3608(11) 0.13355(7) 0.759(3) 0.0253 Uiso 1.0
C C3a 0.0083(9) 0.11856(4) 0.8606(7) 0.0253 Uiso 1.0
C C4a -0.2179(9) 0.11180(4) 0.9087(7) 0.0253 Uiso 1.0
C C5a -0.1422(9) 0.10227(4) 1.0176(7) 0.0253 Uiso 1.0
C C6a -0.3554(9) 0.09430(4) 1.0406(7) 0.0253 Uiso 1.0
C C7a -0.2954(9) 0.08591(4) 1.1723(7) 0.0253 Uiso 1.0
C C8a -0.4968(9) 0.07724(4) 1.1841(7) 0.0253 Uiso 1.0
C C9a -0.4294(9) 0.06866(4) 1.3102(7) 0.0253 Uiso 1.0
C C10a -0.6317(9) 0.06001(4) 1.3250(7) 0.0253 Uiso 1.0
C C11a -0.5698(9) 0.05170(4) 1.4578(7) 0.0253 Uiso 1.0
C C12a -0.7650(9) 0.04277(4) 1.4680(7) 0.0253 Uiso 1.0
C C13a -0.6947(9) 0.03426(4) 1.5947(7) 0.0253 Uiso 1.0
C C14a -0.8949(9) 0.02555(4) 1.6096(7) 0.0253 Uiso 1.0
C C15a -0.8305(9) 0.01723(4) 1.7404(7) 0.0253 Uiso 1.0
C C16a -1.0267(10) 0.00834(5) 1.7482(8) 0.0253 Uiso 1.0
C C1 0.2645(9) 0.15435(4) 0.6565(7) 0.0253 Uiso 1.0
C C2 0.1591(9) 0.16282(4) 0.5424(6) 0.0253 Uiso 1.0
O O1b 0.3351(10) 0.17195(4) 0.5183(13) 0.0253 Uiso 1.0
C C1b 0.2567(7) 0.18111(4) 0.4447(10) 0.0253 Uiso 1.0
C C2b 0.4652(9) 0.18928(4) 0.4240(7) 0.0253 Uiso 1.0
O O2b 0.0444(11) 0.18312(8) 0.420(2) 0.0253 Uiso 1.0
C C3b 0.4157(9) 0.19768(4) 0.2892(7) 0.0253 Uiso 1.0
C C4b 0.6158(9) 0.20648(4) 0.2912(7) 0.0253 Uiso 1.0
C C5b 0.5505(9) 0.21625(4) 0.1837(7) 0.0253 Uiso 1.0
C C6b 0.7520(9) 0.22496(4) 0.1937(7) 0.0253 Uiso 1.0
C C7b 0.7123(10) 0.23401(4) 0.0681(7) 0.0253 Uiso 1.0
C C8b 0.9096(10) 0.24282(4) 0.0852(6) 0.0253 Uiso 1.0
C C9b 0.9058(16) 0.25037(4) -0.0594(6) 0.0253 Uiso 1.0
C C10b 0.7962(14) 0.26009(4) -0.0475(6) 0.0253 Uiso 1.0
C C11b 0.8367(10) 0.26733(4) 0.0982(6) 0.0253 Uiso 1.0
C C12b 0.6427(9) 0.27638(4) 0.1035(7) 0.0253 Uiso 1.0
C C13b 0.7034(9) 0.28493(4) 0.2332(7) 0.0253 Uiso 1.0
C C14b 0.4943(9) 0.29331(4) 0.2485(7) 0.0253 Uiso 1.0
C C15b 0.5589(9) 0.30244(4) 0.3686(7) 0.0253 Uiso 1.0
C C16b 0.3450(9) 0.31051(4) 0.3845(7) 0.0253 Uiso 1.0
C C17b 0.4108(9) 0.32003(4) 0.4958(7) 0.0253 Uiso 1.0
C C18b 0.2029(10) 0.32841(5) 0.4978(8) 0.0253 Uiso 1.0
C C3 0.1128(9) 0.15768(5) 0.3792(6) 0.0253 Uiso 1.0
O O1c 0.3217(10) 0.15070(6) 0.3295(7) 0.0253 Uiso 1.0
C C1c 0.2955(8) 0.14493(4) 0.1947(5) 0.0253 Uiso 1.0
C C2c 0.5116(10) 0.13741(4) 0.1665(6) 0.0253 Uiso 1.0
O O2c 0.1364(14) 0.14661(10) 0.0986(9) 0.0253 Uiso 1.0
C C3c 0.5470(10) 0.13010(4) 0.3147(6) 0.0253 Uiso 1.0
C C4c 0.3910(11) 0.11975(4) 0.2998(6) 0.0253 Uiso 1.0
C C5c 0.3860(11) 0.11336(4) 0.4599(6) 0.0253 Uiso 1.0
C C6c 0.2446(11) 0.10268(4) 0.4382(6) 0.0253 Uiso 1.0
C C7c 0.2695(10) 0.09567(4) 0.5897(6) 0.0253 Uiso 1.0
C C8c 0.1043(11) 0.08553(4) 0.5806(6) 0.0253 Uiso 1.0
C C9c 0.1191(11) 0.07900(4) 0.7391(6) 0.0253 Uiso 1.0
C C10c -0.0185(11) 0.06815(4) 0.7241(6) 0.0253 Uiso 1.0
C C11c -0.0034(10) 0.06179(4) 0.8837(6) 0.0253 Uiso 1.0
C C12c -0.1715(10) 0.05174(4) 0.8802(6) 0.0253 Uiso 1.0
C C13c -0.1360(10) 0.04477(4) 1.0318(6) 0.0253 Uiso 1.0
C C14c -0.2931(11) 0.03441(4) 1.0230(6) 0.0253 Uiso 1.0
C C15c -0.2702(10) 0.02782(4) 1.1805(6) 0.0253 Uiso 1.0
C C16c -0.4501(11) 0.01822(5) 1.1837(8) 0.0253 Uiso 1.0
H H161a -1.190(2) 0.01178(13) 1.773(2) 0.0507 Uiso 1.0
H H162a -1.033(3) 0.00446(13) 1.6410(16) 0.0507 Uiso 1.0
H H163a -0.987(3) 0.00292(11) 1.8353(16) 0.0507 Uiso 1.0
H H151a -0.823(3) 0.02104(13) 1.8481(16) 0.0507 Uiso 1.0
H H152a -0.668(2) 0.01380(13) 1.714(2) 0.0507 Uiso 1.0
H H141a -0.911(3) 0.02166(13) 1.5028(16) 0.0507 Uiso 1.0
H H142a -1.054(2) 0.02915(13) 1.640(2) 0.0507 Uiso 1.0
H H131a -0.674(3) 0.03795(13) 1.7022(16) 0.0507 Uiso 1.0
H H132a -0.537(2) 0.03066(13) 1.560(2) 0.0507 Uiso 1.0
H H121a -0.779(3) 0.03909(13) 1.3596(16) 0.0507 Uiso 1.0
H H122a -0.926(2) 0.04616(13) 1.500(2) 0.0507 Uiso 1.0
H H111a -0.564(3) 0.05559(13) 1.5652(16) 0.0507 Uiso 1.0
H H112a -0.407(2) 0.04826(13) 1.433(2) 0.0507 Uiso 1.0
H H101a -0.647(3) 0.05610(13) 1.2181(16) 0.0507 Uiso 1.0
H H102a -0.791(2) 0.06373(13) 1.354(2) 0.0507 Uiso 1.0
H H91a -0.408(3) 0.07237(13) 1.4177(16) 0.0507 Uiso 1.0
H H92a -0.273(2) 0.06503(13) 1.275(2) 0.0507 Uiso 1.0
H H81a -0.516(3) 0.07359(13) 1.0757(16) 0.0507 Uiso 1.0
H H82a -0.655(2) 0.08086(11) 1.218(2) 0.0507 Uiso 1.0
H H71a -0.283(3) 0.08975(13) 1.2800(16) 0.0507 Uiso 1.0
H H72a -0.136(2) 0.08225(13) 1.145(2) 0.0507 Uiso 1.0
H H61a -0.384(3) 0.09036(13) 0.9355(16) 0.0507 Uiso 1.0
H H62a -0.506(2) 0.09851(13) 1.074(2) 0.0507 Uiso 1.0
H H51a -0.094(3) 0.10521(13) 1.1260(16) 0.0507 Uiso 1.0
H H52a -0.000(3) 0.09828(13) 0.966(2) 0.0507 Uiso 1.0
H H41a -0.296(3) 0.10880(13) 0.8085(16) 0.0507 Uiso 1.0
H H42a -0.339(3) 0.11658(12) 0.9696(19) 0.0507 Uiso 1.0
H H31a 0.128(3) 0.11377(12) 0.7988(19) 0.0507 Uiso 1.0
H H32a 0.087(3) 0.12140(13) 0.9611(16) 0.0507 Uiso 1.0
H H21a -0.209(2) 0.13209(13) 0.800(2) 0.0507 Uiso 1.0
H H22a -0.097(3) 0.12548(13) 0.6410(15) 0.0507 Uiso 1.0
H H11 0.330(3) 0.15818(13) 0.7544(16) 0.0507 Uiso 1.0
H H12 0.402(3) 0.15032(13) 0.5994(19) 0.0507 Uiso 1.0
H H181b 0.203(3) 0.33249(13) 0.3925(16) 0.0507 Uiso 1.0
H H182b 0.042(2) 0.32452(13) 0.513(2) 0.0507 Uiso 1.0
H H183b 0.227(3) 0.33375(12) 0.5885(17) 0.0507 Uiso 1.0
H H171b 0.566(2) 0.32363(13) 0.455(2) 0.0507 Uiso 1.0
H H172b 0.435(3) 0.31720(13) 0.6084(15) 0.0507 Uiso 1.0
H H161b 0.198(3) 0.30660(13) 0.432(2) 0.0507 Uiso 1.0
H H162b 0.305(3) 0.31343(13) 0.2746(15) 0.0507 Uiso 1.0
H H151b 0.709(2) 0.30646(13) 0.328(2) 0.0507 Uiso 1.0
H H152b 0.592(3) 0.29913(13) 0.4778(16) 0.0507 Uiso 1.0
H H141b 0.342(2) 0.28946(13) 0.288(2) 0.0507 Uiso 1.0
H H142b 0.463(3) 0.29664(13) 0.1394(15) 0.0507 Uiso 1.0
H H131b 0.859(2) 0.28881(13) 0.201(2) 0.0507 Uiso 1.0
H H132b 0.725(3) 0.28113(13) 0.3402(16) 0.0507 Uiso 1.0
H H121b 0.479(2) 0.27301(13) 0.130(2) 0.0507 Uiso 1.0
H H122b 0.637(3) 0.28001(13) -0.0057(15) 0.0507 Uiso 1.0
H H111b 0.824(3) 0.26281(12) 0.2001(16) 0.0507 Uiso 1.0
H H112b 1.004(2) 0.27073(13) 0.089(2) 0.0507 Uiso 1.0
H H101b 0.726(5) 0.26344(13) -0.1477(16) 0.0507 Uiso 1.0
H H91b 0.936(7) 0.24717(13) -0.1704(15) 0.0507 Uiso 1.0
H H81b 1.074(2) 0.23924(13) 0.091(2) 0.0507 Uiso 1.0
H H82b 0.878(3) 0.24716(13) 0.1869(16) 0.0507 Uiso 1.0
H H71b 0.547(2) 0.23742(13) 0.087(2) 0.0507 Uiso 1.0
H H72b 0.722(3) 0.23080(13) -0.0441(15) 0.0507 Uiso 1.0
H H61b 0.915(2) 0.22142(13) 0.172(2) 0.0507 Uiso 1.0
H H62b 0.750(3) 0.22828(13) 0.3053(15) 0.0507 Uiso 1.0
H H51b 0.391(2) 0.21947(13) 0.223(2) 0.0507 Uiso 1.0
H H52b 0.535(3) 0.21374(14) 0.0683(15) 0.0507 Uiso 1.0
H H41b 0.637(3) 0.20912(13) 0.4054(15) 0.0507 Uiso 1.0
H H42b 0.774(2) 0.20317(13) 0.250(2) 0.0507 Uiso 1.0
H H31b 0.419(3) 0.19390(13) 0.1808(16) 0.0507 Uiso 1.0
H H32b 0.252(2) 0.20122(13) 0.308(2) 0.0507 Uiso 1.0
H H21b 0.620(2) 0.18518(13) 0.396(2) 0.0507 Uiso 1.0
H H22b 0.488(3) 0.19331(13) 0.5291(16) 0.0507 Uiso 1.0
H H21 0.002(2) 0.16575(13) 0.589(2) 0.0507 Uiso 1.0
H H161c -0.621(2) 0.02111(13) 1.196(2) 0.0507 Uiso 1.0
H H162c -0.434(3) 0.01393(13) 1.0803(16) 0.0507 Uiso 1.0
H H163c -0.414(3) 0.01332(12) 1.2783(16) 0.0507 Uiso 1.0
H H151c -0.307(3) 0.03272(12) 1.2758(17) 0.0507 Uiso 1.0
H H152c -0.099(2) 0.02491(13) 1.189(2) 0.0507 Uiso 1.0
H H141c -0.236(3) 0.02981(12) 0.9285(17) 0.0507 Uiso 1.0
H H142c -0.468(2) 0.03653(14) 1.008(2) 0.0507 Uiso 1.0
H H131c -0.186(3) 0.04918(13) 1.1296(16) 0.0507 Uiso 1.0
H H132c 0.041(2) 0.04266(14) 1.039(2) 0.0507 Uiso 1.0
H H121c -0.133(3) 0.04721(12) 0.7812(16) 0.0507 Uiso 1.0
H H122c -0.346(2) 0.05424(14) 0.878(2) 0.0507 Uiso 1.0
H H111c -0.056(3) 0.06669(12) 0.9760(17) 0.0507 Uiso 1.0
H H112c 0.170(2) 0.05934(14) 0.900(2) 0.0507 Uiso 1.0
H H101c 0.058(3) 0.06368(12) 0.6339(17) 0.0507 Uiso 1.0
H H102c -0.194(2) 0.06967(14) 0.700(2) 0.0507 Uiso 1.0
H H91c 0.043(3) 0.08342(13) 0.8300(17) 0.0507 Uiso 1.0
H H92c 0.294(2) 0.07744(14) 0.764(2) 0.0507 Uiso 1.0
H H81c 0.159(3) 0.08079(12) 0.4867(17) 0.0507 Uiso 1.0
H H82c -0.069(2) 0.08794(14) 0.564(2) 0.0507 Uiso 1.0
H H71c 0.222(3) 0.10017(12) 0.6872(16) 0.0507 Uiso 1.0
H H72c 0.445(2) 0.09330(14) 0.598(2) 0.0507 Uiso 1.0
H H61c 0.312(3) 0.09857(13) 0.3418(16) 0.0507 Uiso 1.0
H H62c 0.068(2) 0.10440(14) 0.422(2) 0.0507 Uiso 1.0
H H51c 0.303(3) 0.11788(12) 0.5470(17) 0.0507 Uiso 1.0
H H52c 0.557(2) 0.11162(14) 0.493(2) 0.0507 Uiso 1.0
H H41c 0.462(3) 0.11496(12) 0.2112(17) 0.0507 Uiso 1.0
H H42c 0.220(2) 0.12189(14) 0.272(2) 0.0507 Uiso 1.0
H H31c 0.724(2) 0.12799(14) 0.321(2) 0.0507 Uiso 1.0
H H32c 0.497(3) 0.13423(13) 0.4151(16) 0.0507 Uiso 1.0
H H21c 0.483(3) 0.13269(12) 0.0690(16) 0.0507 Uiso 1.0
H H22c 0.663(2) 0.14194(12) 0.148(2) 0.0507 Uiso 1.0
H H31 0.091(3) 0.16361(12) 0.2960(17) 0.0507 Uiso 1.0
H H32 -0.039(2) 0.15306(12) 0.386(2) 0.0507 Uiso 1.0

loop_
_geom_angle_atom_site_label_1
_geom_angle_atom_site_label_2
_geom_angle_atom_site_label_3
_geom_angle_site_symmetry_1
_geom_angle_site_symmetry_3
_geom_angle
_geom_angle_publ_flag
C1a O1a C1 1_555 1_555 116.7(4) n
O1a C1a C2a 1_555 1_555 111.4(4) n
O1a C1a O2a 1_555 1_555 124.5(6) n
C2a C1a O2a 1_555 1_555 124.1(6) n
C1a C2a C3a 1_555 1_555 109.0(5) n
C1a C2a H21a 1_555 1_555 109.6(10) n
C1a C2a H22a 1_555 1_555 109.1(11) n
C3a C2a H21a 1_555 1_555 110.1(10) n
C3a C2a H22a 1_555 1_555 109.2(10) n
H21a C2a H22a 1_555 1_555 109.8(14) n
C2a C3a C4a 1_555 1_555 110.8(4) n
C2a C3a H31a 1_555 1_555 108.7(10) n
C2a C3a H32a 1_555 1_555 109.3(10) n
C4a C3a H31a 1_555 1_555 109.3(9) n
C4a C3a H32a 1_555 1_555 109.3(10) n
H31a C3a H32a 1_555 1_555 109.3(13) n
C3a C4a C5a 1_555 1_555 109.5(4) n
C3a C4a H41a 1_555 1_555 109.6(10) n
C3a C4a H42a 1_555 1_555 109.6(9) n
C5a C4a H41a 1_555 1_555 109.3(10) n
C5a C4a H42a 1_555 1_555 109.2(10) n
H41a C4a H42a 1_555 1_555 109.6(13) n
C4a C5a C6a 1_555 1_555 109.9(4) n
C4a C5a H51a 1_555 1_555 109.3(10) n
C4a C5a H52a 1_555 1_555 109.5(10) n
C6a C5a H51a 1_555 1_555 109.4(10) n
C6a C5a H52a 1_555 1_555 109.1(10) n
H51a C5a H52a 1_555 1_555 109.6(14) n
C5a C6a C7a 1_555 1_555 109.8(4) n
C5a C6a H61a 1_555 1_555 109.1(10) n
C5a C6a H62a 1_555 1_555 109.3(10) n
C7a C6a H61a 1_555 1_555 109.4(10) n
C7a C6a H62a 1_555 1_555 109.5(10) n
H61a C6a H62a 1_555 1_555 109.8(14) n
C6a C7a C8a 1_555 1_555 110.0(4) n
C6a C7a H71a 1_555 1_555 109.5(10) n
C6a C7a H72a 1_555 1_555 109.5(10) n
C8a C7a H71a 1_555 1_555 109.0(10) n
C8a C7a H72a 1_555 1_555 109.4(10) n
H71a C7a H72a 1_555 1_555 109.5(14) n
C7a C8a C9a 1_555 1_555 109.5(4) n
C7a C8a H81a 1_555 1_555 109.7(10) n
C7a C8a H82a 1_555 1_555 109.3(9) n
C9a C8a H81a 1_555 1_555 109.4(10) n
C9a C8a H82a 1_555 1_555 109.1(10) n
H81a C8a H82a 1_555 1_555 109.9(14) n
C8a C9a C10a 1_555 1_555 110.0(4) n
C8a C9a H91a 1_555 1_555 109.1(10) n
C8a C9a H92a 1_555 1_555 108.9(10) n
C10a C9a H91a 1_555 1_555 109.8(10) n
C10a C9a H92a 1_555 1_555 109.4(10) n
H91a C9a H92a 1_555 1_555 109.6(14) n
C9a C10a C11a 1_555 1_555 110.0(4) n
C9a C10a H101a 1_555 1_555 109.2(10) n
C9a C10a H102a 1_555 1_555 109.2(10) n
C11a C10a H101a 1_555 1_555 109.7(10) n
C11a C10a H102a 1_555 1_555 109.2(10) n
H101a C10a H102a 1_555 1_555 109.6(14) n
C10a C11a C12a 1_555 1_555 110.2(4) n
C10a C11a H111a 1_555 1_555 109.2(10) n
C10a C11a H112a 1_555 1_555 109.8(11) n
C12a C11a H111a 1_555 1_555 108.8(10) n
C12a C11a H112a 1_555 1_555 109.3(10) n
H111a C11a H112a 1_555 1_555 109.5(14) n
C11a C12a C13a 1_555 1_555 109.6(4) n
C11a C12a H121a 1_555 1_555 109.6(10) n
C11a C12a H122a 1_555 1_555 109.3(10) n
C13a C12a H121a 1_555 1_555 109.3(10) n
C13a C12a H122a 1_555 1_555 109.3(10) n
H121a C12a H122a 1_555 1_555 109.8(14) n
C12a C13a C14a 1_555 1_555 109.6(4) n
C12a C13a H131a 1_555 1_555 109.6(10) n
C12a C13a H132a 1_555 1_555 109.2(10) n
C14a C13a H131a 1_555 1_555 109.6(10) n
C14a C13a H132a 1_555 1_555 109.2(10) n
H131a C13a H132a 1_555 1_555 109.6(14) n
C13a C14a C15a 1_555 1_555 110.0(4) n
C13a C14a H141a 1_555 1_555 109.4(10) n
C13a C14a H142a 1_555 1_555 109.5(10) n
C15a C14a H141a 1_555 1_555 109.4(10) n
C15a C14a H142a 1_555 1_555 109.0(11) n
H141a C14a H142a 1_555 1_555 109.5(14) n
C14a C15a C16a 1_555 1_555 109.2(4) n
C14a C15a H151a 1_555 1_555 109.4(10) n
C14a C15a H152a 1_555 1_555 109.6(11) n
C16a C15a H151a 1_555 1_555 109.5(10) n
C16a C15a H152a 1_555 1_555 109.5(10) n
H151a C15a H152a 1_555 1_555 109.6(14) n
C15a C16a H161a 1_555 1_555 109.5(10) n
C15a C16a H162a 1_555 1_555 109.4(11) n
C15a C16a H163a 1_555 1_555 109.5(10) n
H161a C16a H162a 1_555 1_555 109.4(15) n
H161a C16a H163a 1_555 1_555 109.6(14) n
H162a C16a H163a 1_555 1_555 109.4(13) n
O1a C1 C2 1_555 1_555 110.9(5) n
O1a C1 H11 1_555 1_555 109.0(11) n
O1a C1 H12 1_555 1_555 109.3(10) n
C2 C1 H11 1_555 1_555 109.2(10) n
C2 C1 H12 1_555 1_555 109.4(10) n
H11 C1 H12 1_555 1_555 109.1(13) n
C1 C2 O1b 1_555 1_555 109.8(5) n
C1 C2 C3 1_555 1_555 110.1(4) n
C1 C2 H21 1_555 1_555 109.8(10) n
O1b C2 C3 1_555 1_555 108.2(5) n
O1b C2 H21 1_555 1_555 109.6(10) n
C3 C2 H21 1_555 1_555 109.4(10) n
C2 O1b C1b 1_555 1_555 118.1(5) n
O1b C1b C2b 1_555 1_555 110.4(4) n
O1b C1b O2b 1_555 1_555 124.1(7) n
C2b C1b O2b 1_555 1_555 124.8(6) n
C1b C2b C3b 1_555 1_555 112.0(4) n
C1b C2b H21b 1_555 1_555 109.1(9) n
C1b C2b H22b 1_555 1_555 109.1(11) n
C3b C2b H21b 1_555 1_555 108.9(10) n
C3b C2b H22b 1_555 1_555 108.9(10) n
H21b C2b H22b 1_555 1_555 108.8(14) n
C2b C3b C4b 1_555 1_555 108.8(4) n
C2b C3b H31b 1_555 1_555 109.7(10) n
C2b C3b H32b 1_555 1_555 110.2(11) n
C4b C3b H31b 1_555 1_555 109.2(10) n
C4b C3b H32b 1_555 1_555 109.5(10) n
H31b C3b H32b 1_555 1_555 109.5(14) n
C3b C4b C5b 1_555 1_555 111.3(4) n
C3b C4b H41b 1_555 1_555 109.2(10) n
C3b C4b H42b 1_555 1_555 109.0(10) n
C5b C4b H41b 1_555 1_555 109.0(10) n
C5b C4b H42b 1_555 1_555 109.0(10) n
H41b C4b H42b 1_555 1_555 109.3(14) n
C4b C5b C6b 1_555 1_555 109.3(4) n
C4b C5b H51b 1_555 1_555 109.3(10) n
C4b C5b H52b 1_555 1_555 109.7(10) n
C6b C5b H51b 1_555 1_555 109.5(10) n
C6b C5b H52b 1_555 1_555 109.6(11) n
H51b C5b H52b 1_555 1_555 109.5(14) n
C5b C6b C7b 1_555 1_555 110.5(4) n
C5b C6b H61b 1_555 1_555 109.4(10) n
C5b C6b H62b 1_555 1_555 109.3(11) n
C7b C6b H61b 1_555 1_555 109.2(10) n
C7b C6b H62b 1_555 1_555 109.2(10) n
H61b C6b H62b 1_555 1_555 109.2(14) n
C6b C7b C8b 1_555 1_555 109.4(4) n
C6b C7b H71b 1_555 1_555 109.6(10) n
C6b C7b H72b 1_555 1_555 109.6(10) n
C8b C7b H71b 1_555 1_555 109.4(10) n
C8b C7b H72b 1_555 1_555 109.4(10) n
H71b C7b H72b 1_555 1_555 109.4(14) n
C7b C8b C9b 1_555 1_555 109.5(5) n
C7b C8b H81b 1_555 1_555 109.6(10) n
C7b C8b H82b 1_555 1_555 109.6(10) n
C9b C8b H81b 1_555 1_555 109.3(11) n
C9b C8b H82b 1_555 1_555 109.5(10) n
H81b C8b H82b 1_555 1_555 109.3(14) n
C8b C9b C10b 1_555 1_555 119.9(5) n
C8b C9b H91b 1_555 1_555 118.6(10) n
C10b C9b H91b 1_555 1_555 118.5(13) n
C9b C10b C11b 1_555 1_555 120.4(5) n
C9b C10b H101b 1_555 1_555 118.7(10) n
C11b C10b H101b 1_555 1_555 118.8(10) n
C10b C11b C12b 1_555 1_555 109.3(5) n
C10b C11b H111b 1_555 1_555 109.6(9) n
C10b C11b H112b 1_555 1_555 109.3(11) n
C12b C11b H111b 1_555 1_555 109.5(10) n
C12b C11b H112b 1_555 1_555 109.6(10) n
H111b C11b H112b 1_555 1_555 109.4(14) n
C11b C12b C13b 1_555 1_555 110.5(4) n
C11b C12b H121b 1_555 1_555 109.1(10) n
C11b C12b H122b 1_555 1_555 109.0(10) n
C13b C12b H121b 1_555 1_555 109.4(11) n
C13b C12b H122b 1_555 1_555 109.6(10) n
H121b C12b H122b 1_555 1_555 109.2(14) n
C12b C13b C14b 1_555 1_555 109.7(4) n
C12b C13b H131b 1_555 1_555 109.3(10) n
C12b C13b H132b 1_555 1_555 109.2(10) n
C14b C13b H131b 1_555 1_555 109.7(10) n
C14b C13b H132b 1_555 1_555 109.6(10) n
H131b C13b H132b 1_555 1_555 109.3(14) n
C13b C14b C15b 1_555 1_555 110.7(4) n
C13b C14b H141b 1_555 1_555 109.2(10) n
C13b C14b H142b 1_555 1_555 109.5(10) n
C15b C14b H141b 1_555 1_555 109.2(10) n
C15b C14b H142b 1_555 1_555 109.2(10) n
H141b C14b H142b 1_555 1_555 109.0(14) n
C14b C15b C16b 1_555 1_555 109.5(4) n
C14b C15b H151b 1_555 1_555 109.8(10) n
C14b C15b H152b 1_555 1_555 109.6(10) n
C16b C15b H151b 1_555 1_555 109.3(10) n
C16b C15b H152b 1_555 1_555 109.3(10) n
H151b C15b H152b 1_555 1_555 109.4(14) n
C15b C16b C17b 1_555 1_555 110.5(4) n
C15b C16b H161b 1_555 1_555 109.5(10) n
C15b C16b H162b 1_555 1_555 109.5(10) n
C17b C16b H161b 1_555 1_555 108.9(10) n
C17b C16b H162b 1_555 1_555 109.4(10) n
H161b C16b H162b 1_555 1_555 109.2(14) n
C16b C17b C18b 1_555 1_555 109.2(4) n
C16b C17b H171b 1_555 1_555 109.7(10) n
C16b C17b H172b 1_555 1_555 109.4(10) n
C18b C17b H171b 1_555 1_555 109.6(10) n
C18b C17b H172b 1_555 1_555 109.4(11) n
H171b C17b H172b 1_555 1_555 109.5(14) n
C17b C18b H181b 1_555 1_555 109.5(11) n
C17b C18b H182b 1_555 1_555 109.7(10) n
C17b C18b H183b 1_555 1_555 109.5(11) n
H181b C18b H182b 1_555 1_555 109.3(15) n
H181b C18b H183b 1_555 1_555 109.1(13) n
H182b C18b H183b 1_555 1_555 109.8(14) n
C2 C3 O1c 1_555 1_555 110.1(4) n
C2 C3 H31 1_555 1_555 109.5(9) n
C2 C3 H32 1_555 1_555 109.7(11) n
O1c C3 H31 1_555 1_555 109.2(10) n
O1c C3 H32 1_555 1_555 109.2(10) n
H31 C3 H32 1_555 1_555 109.2(14) n
C3 O1c C1c 1_555 1_555 116.2(5) n
O1c C1c C2c 1_555 1_555 110.7(4) n
O1c C1c O2c 1_555 1_555 123.5(7) n
C2c C1c O2c 1_555 1_555 125.1(6) n
C1c C2c C3c 1_555 1_555 110.0(4) n
C1c C2c H21c 1_555 1_555 109.8(10) n
C1c C2c H22c 1_555 1_555 109.3(10) n
C3c C2c H21c 1_555 1_555 109.3(9) n
C3c C2c H22c 1_555 1_555 108.9(10) n
H21c C2c H22c 1_555 1_555 109.5(14) n
C2c C3c C4c 1_555 1_555 109.7(4) n
C2c C3c H31c 1_555 1_555 109.1(11) n
C2c C3c H32c 1_555 1_555 109.3(10) n
C4c C3c H31c 1_555 1_555 109.4(10) n
C4c C3c H32c 1_555 1_555 109.7(10) n
H31c C3c H32c 1_555 1_555 109.7(14) n
C3c C4c C5c 1_555 1_555 110.5(4) n
C3c C4c H41c 1_555 1_555 109.1(10) n
C3c C4c H42c 1_555 1_555 109.2(10) n
C5c C4c H41c 1_555 1_555 109.3(9) n
C5c C4c H42c 1_555 1_555 109.1(10) n
H41c C4c H42c 1_555 1_555 109.6(14) n
C4c C5c C6c 1_555 1_555 109.4(4) n
C4c C5c H51c 1_555 1_555 109.7(10) n
C4c C5c H52c 1_555 1_555 109.8(10) n
C6c C5c H51c 1_555 1_555 109.0(10) n
C6c C5c H52c 1_555 1_555 109.3(10) n
H51c C5c H52c 1_555 1_555 109.5(14) n
C5c C6c C7c 1_555 1_555 109.2(4) n
C5c C6c H61c 1_555 1_555 109.7(10) n
C5c C6c H62c 1_555 1_555 109.4(11) n
C7c C6c H61c 1_555 1_555 109.4(10) n
C7c C6c H62c 1_555 1_555 109.4(11) n
H61c C6c H62c 1_555 1_555 109.8(14) n
C6c C7c C8c 1_555 1_555 110.4(4) n
C6c C7c H71c 1_555 1_555 108.9(9) n
C6c C7c H72c 1_555 1_555 108.7(11) n
C8c C7c H71c 1_555 1_555 109.6(10) n
C8c C7c H72c 1_555 1_555 109.7(10) n
H71c C7c H72c 1_555 1_555 109.5(14) n
C7c C8c C9c 1_555 1_555 109.6(4) n
C7c C8c H81c 1_555 1_555 109.5(10) n
C7c C8c H82c 1_555 1_555 109.3(10) n
C9c C8c H81c 1_555 1_555 109.7(9) n
C9c C8c H82c 1_555 1_555 109.4(11) n
H81c C8c H82c 1_555 1_555 109.4(14) n
C8c C9c C10c 1_555 1_555 110.2(4) n
C8c C9c H91c 1_555 1_555 109.2(9) n
C8c C9c H92c 1_555 1_555 109.8(11) n
C10c C9c H91c 1_555 1_555 109.1(10) n
C10c C9c H92c 1_555 1_555 109.2(11) n
H91c C9c H92c 1_555 1_555 109.4(14) n
C9c C10c C11c 1_555 1_555 109.5(4) n
C9c C10c H101c 1_555 1_555 109.3(10) n
C9c C10c H102c 1_555 1_555 109.4(11) n
C11c C10c H101c 1_555 1_555 109.4(9) n
C11c C10c H102c 1_555 1_555 109.6(11) n
H101c C10c H102c 1_555 1_555 109.6(14) n
C10c C11c C12c 1_555 1_555 110.2(4) n
C10c C11c H111c 1_555 1_555 109.2(9) n
C10c C11c H112c 1_555 1_555 109.3(11) n
C12c C11c H111c 1_555 1_555 109.1(10) n
C12c C11c H112c 1_555 1_555 109.5(10) n
H111c C11c H112c 1_555 1_555 109.4(14) n
C11c C12c C13c 1_555 1_555 110.0(4) n
C11c C12c H121c 1_555 1_555 109.7(10) n
C11c C12c H122c 1_555 1_555 109.3(10) n
C13c C12c H121c 1_555 1_555 109.4(9) n
C13c C12c H122c 1_555 1_555 108.9(11) n
H121c C12c H122c 1_555 1_555 109.6(14) n
C12c C13c C14c 1_555 1_555 109.8(4) n
C12c C13c H131c 1_555 1_555 108.9(9) n
C12c C13c H132c 1_555 1_555 109.4(11) n
C14c C13c H131c 1_555 1_555 109.6(10) n
C14c C13c H132c 1_555 1_555 109.5(10) n
H131c C13c H132c 1_555 1_555 109.6(14) n
C13c C14c C15c 1_555 1_555 109.6(4) n
C13c C14c H141c 1_555 1_555 109.2(10) n
C13c C14c H142c 1_555 1_555 109.5(10) n
C15c C14c H141c 1_555 1_555 109.6(9) n
C15c C14c H142c 1_555 1_555 109.6(11) n
H141c C14c H142c 1_555 1_555 109.4(14) n
C14c C15c C16c 1_555 1_555 110.5(5) n
C14c C15c H151c 1_555 1_555 109.4(9) n
C14c C15c H152c 1_555 1_555 109.4(11) n
C16c C15c H151c 1_555 1_555 108.8(10) n
C16c C15c H152c 1_555 1_555 109.2(10) n
H151c C15c H152c 1_555 1_555 109.4(14) n
C15c C16c H161c 1_555 1_555 109.4(10) n
C15c C16c H162c 1_555 1_555 109.8(11) n
C15c C16c H163c 1_555 1_555 109.4(10) n
H161c C16c H162c 1_555 1_555 109.6(15) n
H161c C16c H163c 1_555 1_555 109.2(14) n
H162c C16c H163c 1_555 1_555 109.5(13) n

loop_
_geom_bond_atom_site_label_1
_geom_bond_atom_site_label_2
_geom_bond_site_symmetry_2
_geom_bond_distance
_geom_bond_publ_flag
O1a C1a 1_555 1.335(7) n
O1a C1 1_555 1.479(8) n
C1a O1a 1_555 1.335(7) n
C1a C2a 1_555 1.500(6) n
C1a O2a 1_555 1.201(8) n
C2a C1a 1_555 1.500(6) n
C2a C3a 1_555 1.524(7) n
C2a H21a 1_555 1.001(15) n
C2a H22a 1_555 1.000(14) n
O2a C1a 1_555 1.201(8) n
C3a C2a 1_555 1.524(7) n
C3a C4a 1_555 1.527(7) n
C3a H31a 1_555 1.003(15) n
C3a H32a 1_555 1.000(15) n
C4a C3a 1_555 1.527(7) n
C4a C5a 1_555 1.523(7) n
C4a H41a 1_555 1.001(15) n
C4a H42a 1_555 1.002(15) n
C5a C4a 1_555 1.523(7) n
C5a C6a 1_555 1.520(7) n
C5a H51a 1_555 0.999(15) n
C5a H52a 1_555 1.000(15) n
C6a C5a 1_555 1.520(7) n
C6a C7a 1_555 1.525(7) n
C6a H61a 1_555 1.001(15) n
C6a H62a 1_555 1.001(15) n
C7a C6a 1_555 1.525(7) n
C7a C8a 1_555 1.522(7) n
C7a H71a 1_555 1.002(14) n
C7a H72a 1_555 0.999(14) n
C8a C7a 1_555 1.522(7) n
C8a C9a 1_555 1.518(7) n
C8a H81a 1_555 1.002(14) n
C8a H82a 1_555 1.001(14) n
C9a C8a 1_555 1.518(7) n
C9a C10a 1_555 1.525(7) n
C9a H91a 1_555 1.000(14) n
C9a H92a 1_555 0.999(15) n
C10a C9a 1_555 1.525(7) n
C10a C11a 1_555 1.528(7) n
C10a H101a 1_555 1.003(14) n
C10a H102a 1_555 1.001(14) n
C11a C10a 1_555 1.528(7) n
C11a C12a 1_555 1.520(7) n
C11a H111a 1_555 1.001(14) n
C11a H112a 1_555 0.997(14) n
C12a C11a 1_555 1.520(7) n
C12a C13a 1_555 1.520(7) n
C12a H121a 1_555 1.000(14) n
C12a H122a 1_555 0.998(14) n
C13a C12a 1_555 1.520(7) n
C13a C14a 1_555 1.522(7) n
C13a H131a 1_555 0.999(14) n
C13a H132a 1_555 0.999(15) n
C14a C13a 1_555 1.522(7) n
C14a C15a 1_555 1.520(7) n
C14a H141a 1_555 1.001(14) n
C14a H142a 1_555 1.000(14) n
C15a C14a 1_555 1.520(7) n
C15a C16a 1_555 1.519(7) n
C15a H151a 1_555 1.000(14) n
C15a H152a 1_555 0.999(14) n
C16a C15a 1_555 1.519(7) n
C16a H161a 1_555 0.999(15) n
C16a H162a 1_555 0.999(15) n
C16a H163a 1_555 0.999(15) n
C1 O1a 1_555 1.479(8) n
C1 C2 1_555 1.511(7) n
C1 H11 1_555 1.002(15) n
C1 H12 1_555 1.001(15) n
C2 C1 1_555 1.511(7) n
C2 O1b 1_555 1.476(7) n
C2 C3 1_555 1.504(7) n
C2 H21 1_555 1.000(14) n
O1b C2 1_555 1.476(7) n
O1b C1b 1_555 1.339(8) n
C1b O1b 1_555 1.339(8) n
C1b C2b 1_555 1.514(6) n
C1b O2b 1_555 1.204(8) n
C2b C1b 1_555 1.514(6) n
C2b C3b 1_555 1.532(7) n
C2b H21b 1_555 1.002(15) n
C2b H22b 1_555 1.002(15) n
O2b C1b 1_555 1.204(8) n
C3b C2b 1_555 1.532(7) n
C3b C4b 1_555 1.526(7) n
C3b H31b 1_555 1.001(14) n
C3b H32b 1_555 1.000(14) n
C4b C3b 1_555 1.526(7) n
C4b C5b 1_555 1.524(7) n
C4b H41b 1_555 1.000(14) n
C4b H42b 1_555 1.000(15) n
C5b C4b 1_555 1.524(7) n
C5b C6b 1_555 1.528(7) n
C5b H51b 1_555 1.001(14) n
C5b H52b 1_555 1.000(14) n
C6b C5b 1_555 1.528(7) n
C6b C7b 1_555 1.525(7) n
C6b H61b 1_555 0.999(14) n
C6b H62b 1_555 1.001(14) n
C7b C6b 1_555 1.525(7) n
C7b C8b 1_555 1.524(7) n
C7b H71b 1_555 1.000(14) n
C7b H72b 1_555 1.001(14) n
C8b C7b 1_555 1.524(7) n
C8b C9b 1_555 1.500(7) n
C8b H81b 1_555 0.999(14) n
C8b H82b 1_555 0.999(15) n
C9b C8b 1_555 1.500(7) n
C9b C10b 1_555 1.324(8) n
C9b H91b 1_555 1.002(15) n
C10b C9b 1_555 1.324(8) n
C10b C11b 1_555 1.504(7) n
C10b H101b 1_555 1.001(17) n
C11b C10b 1_555 1.504(7) n
C11b C12b 1_555 1.524(7) n
C11b H111b 1_555 1.002(15) n
C11b H112b 1_555 1.000(14) n
C12b C11b 1_555 1.524(7) n
C12b C13b 1_555 1.527(7) n
C12b H121b 1_555 1.001(14) n
C12b H122b 1_555 1.000(14) n
C13b C12b 1_555 1.527(7) n
C13b C14b 1_555 1.530(7) n
C13b H131b 1_555 1.001(15) n
C13b H132b 1_555 1.001(14) n
C14b C13b 1_555 1.530(7) n
C14b C15b 1_555 1.528(7) n
C14b H141b 1_555 1.001(15) n
C14b H142b 1_555 1.000(14) n
C15b C14b 1_555 1.528(7) n
C15b C16b 1_555 1.526(7) n
C15b H151b 1_555 1.001(15) n
C15b H152b 1_555 1.001(14) n
C16b C15b 1_555 1.526(7) n
C16b C17b 1_555 1.521(7) n
C16b H161b 1_555 1.000(15) n
C16b H162b 1_555 0.998(14) n
C17b C16b 1_555 1.521(7) n
C17b C18b 1_555 1.522(7) n
C17b H171b 1_555 1.002(15) n
C17b H172b 1_555 0.997(14) n
C18b C17b 1_555 1.522(7) n
C18b H181b 1_555 0.996(15) n
C18b H182b 1_555 1.000(15) n
C18b H183b 1_555 0.998(15) n
C3 C2 1_555 1.504(7) n
C3 O1c 1_555 1.469(8) n
C3 H31 1_555 1.001(15) n
C3 H32 1_555 1.001(15) n
O1c C3 1_555 1.469(8) n
O1c C1c 1_555 1.320(8) n
C1c O1c 1_555 1.320(8) n
C1c C2c 1_555 1.504(7) n
C1c O2c 1_555 1.201(9) n
C2c C1c 1_555 1.504(7) n
C2c C3c 1_555 1.521(7) n
C2c H21c 1_555 0.999(15) n
C2c H22c 1_555 1.000(15) n
O2c C1c 1_555 1.201(9) n
C3c C2c 1_555 1.521(7) n
C3c C4c 1_555 1.523(7) n
C3c H31c 1_555 1.002(14) n
C3c H32c 1_555 0.998(15) n
C4c C3c 1_555 1.523(7) n
C4c C5c 1_555 1.525(7) n
C4c H41c 1_555 1.002(15) n
C4c H42c 1_555 1.001(14) n
C5c C4c 1_555 1.525(7) n
C5c C6c 1_555 1.520(7) n
C5c H51c 1_555 1.002(15) n
C5c H52c 1_555 1.000(14) n
C6c C5c 1_555 1.520(7) n
C6c C7c 1_555 1.515(7) n
C6c H61c 1_555 1.000(15) n
C6c H62c 1_555 0.998(14) n
C7c C6c 1_555 1.515(7) n
C7c C8c 1_555 1.527(7) n
C7c H71c 1_555 0.999(15) n
C7c H72c 1_555 1.000(14) n
C8c C7c 1_555 1.527(7) n
C8c C9c 1_555 1.527(7) n
C8c H81c 1_555 1.002(15) n
C8c H82c 1_555 1.000(14) n
C9c C8c 1_555 1.527(7) n
C9c C10c 1_555 1.521(7) n
C9c H91c 1_555 1.002(15) n
C9c H92c 1_555 0.999(14) n
C10c C9c 1_555 1.521(7) n
C10c C11c 1_555 1.524(7) n
C10c H101c 1_555 1.001(15) n
C10c H102c 1_555 0.997(14) n
C11c C10c 1_555 1.524(7) n
C11c C12c 1_555 1.526(7) n
C11c H111c 1_555 1.000(15) n
C11c H112c 1_555 1.000(14) n
C12c C11c 1_555 1.526(7) n
C12c C13c 1_555 1.520(7) n
C12c H121c 1_555 1.000(15) n
C12c H122c 1_555 1.000(14) n
C13c C12c 1_555 1.520(7) n
C13c C14c 1_555 1.524(7) n
C13c H131c 1_555 0.998(15) n
C13c H132c 1_555 0.999(14) n
C14c C13c 1_555 1.524(7) n
C14c C15c 1_555 1.527(7) n
C14c H141c 1_555 1.001(15) n
C14c H142c 1_555 0.999(14) n
C15c C14c 1_555 1.527(7) n
C15c C16c 1_555 1.523(8) n
C15c H151c 1_555 0.999(15) n
C15c H152c 1_555 1.000(14) n
C16c C15c 1_555 1.523(8) n
C16c H161c 1_555 0.999(14) n
C16c H162c 1_555 0.998(15) n
C16c H163c 1_555 1.001(15) n
H161a C16a 1_555 0.999(15) n
H162a C16a 1_555 0.999(15) n
H163a C16a 1_555 0.999(15) n
H151a C15a 1_555 1.000(14) n
H152a C15a 1_555 0.999(14) n
H141a C14a 1_555 1.001(14) n
H142a C14a 1_555 1.000(14) n
H131a C13a 1_555 0.999(14) n
H132a C13a 1_555 0.999(15) n
H121a C12a 1_555 1.000(14) n
H122a C12a 1_555 0.998(14) n
H111a C11a 1_555 1.001(14) n
H112a C11a 1_555 0.997(14) n
H101a C10a 1_555 1.003(14) n
H102a C10a 1_555 1.001(14) n
H91a C9a 1_555 1.000(14) n
H92a C9a 1_555 0.999(15) n
H81a C8a 1_555 1.002(14) n
H82a C8a 1_555 1.001(14) n
H71a C7a 1_555 1.002(14) n
H72a C7a 1_555 0.999(14) n
H61a C6a 1_555 1.001(15) n
H62a C6a 1_555 1.001(15) n
H51a C5a 1_555 0.999(15) n
H52a C5a 1_555 1.000(15) n
H41a C4a 1_555 1.001(15) n
H42a C4a 1_555 1.002(15) n
H31a C3a 1_555 1.003(15) n
H32a C3a 1_555 1.000(15) n
H21a C2a 1_555 1.001(15) n
H22a C2a 1_555 1.000(14) n
H11 C1 1_555 1.002(15) n
H12 C1 1_555 1.001(15) n
H181b C18b 1_555 0.996(15) n
H182b C18b 1_555 1.000(15) n
H183b C18b 1_555 0.998(15) n
H171b C17b 1_555 1.002(15) n
H172b C17b 1_555 0.997(14) n
H161b C16b 1_555 1.000(15) n
H162b C16b 1_555 0.998(14) n
H151b C15b 1_555 1.001(15) n
H152b C15b 1_555 1.001(14) n
H141b C14b 1_555 1.001(15) n
H142b C14b 1_555 1.000(14) n
H131b C13b 1_555 1.001(15) n
H132b C13b 1_555 1.001(14) n
H121b C12b 1_555 1.001(14) n
H122b C12b 1_555 1.000(14) n
H111b C11b 1_555 1.002(15) n
H112b C11b 1_555 1.000(14) n
H101b C10b 1_555 1.001(17) n
H91b C9b 1_555 1.002(15) n
H81b C8b 1_555 0.999(14) n
H82b C8b 1_555 0.999(15) n
H71b C7b 1_555 1.000(14) n
H72b C7b 1_555 1.001(14) n
H61b C6b 1_555 0.999(14) n
H62b C6b 1_555 1.001(14) n
H51b C5b 1_555 1.001(14) n
H52b C5b 1_555 1.000(14) n
H41b C4b 1_555 1.000(14) n
H42b C4b 1_555 1.000(15) n
H31b C3b 1_555 1.001(14) n
H32b C3b 1_555 1.000(14) n
H21b C2b 1_555 1.002(15) n
H22b C2b 1_555 1.002(15) n
H21 C2 1_555 1.000(14) n
H161c C16c 1_555 0.999(14) n
H162c C16c 1_555 0.998(15) n
H163c C16c 1_555 1.001(15) n
H151c C15c 1_555 0.999(15) n
H152c C15c 1_555 1.000(14) n
H141c C14c 1_555 1.001(15) n
H142c C14c 1_555 0.999(14) n
H131c C13c 1_555 0.998(15) n
H132c C13c 1_555 0.999(14) n
H121c C12c 1_555 1.000(15) n
H122c C12c 1_555 1.000(14) n
H111c C11c 1_555 1.000(15) n
H112c C11c 1_555 1.000(14) n
H101c C10c 1_555 1.001(15) n
H102c C10c 1_555 0.997(14) n
H91c C9c 1_555 1.002(15) n
H92c C9c 1_555 0.999(14) n
H81c C8c 1_555 1.002(15) n
H82c C8c 1_555 1.000(14) n
H71c C7c 1_555 0.999(15) n
H72c C7c 1_555 1.000(14) n
H61c C6c 1_555 1.000(15) n
H62c C6c 1_555 0.998(14) n
H51c C5c 1_555 1.002(15) n
H52c C5c 1_555 1.000(14) n
H41c C4c 1_555 1.002(15) n
H42c C4c 1_555 1.001(14) n
H31c C3c 1_555 1.002(14) n
H32c C3c 1_555 0.998(15) n
H21c C2c 1_555 0.999(15) n
H22c C2c 1_555 1.000(15) n
H31 C3 1_555 1.001(15) n
H32 C3 1_555 1.001(15) n
